data_7014338
loop_
_publ_author_name
'Zhao, Xiao-Qing'
'Cui, Ping'
'Zhao, Bin'
'Shi, Wei'
'Cheng, Peng'

_publ_section_title
;
 Investigation on structures, luminescent and magnetic properties of
 Ln(III)-M (M = Fe(II)(HS), Co(II)) coordination polymers.
;
_journal_issue 4
_journal_name_full 'Dalton transactions (Cambridge, England : 2003)'
_journal_page_first 805
_journal_page_last 819
_journal_paper_doi 10.1039/c0dt00516a
_journal_volume 40
_journal_year 2011
_chemical_formula_sum 'C42 H44 Co3 Eu2 N6 O37'
_chemical_formula_weight 1705.54
_chemical_name_systematic
;
?
;
_space_group_IT_number 192
_symmetry_cell_setting hexagonal
_symmetry_space_group_name_Hall '-P 6 2c'
_symmetry_space_group_name_H-M 'P 6/m c c'
_atom_sites_solution_hydrogens geom
_atom_sites_solution_primary direct
_atom_sites_solution_secondary difmap
_audit_creation_method SHELXL-97
_cell_angle_alpha 90.00
_cell_angle_beta 90.00
_cell_angle_gamma 120.00
_cell_formula_units_Z 2
_cell_length_a 15.2806(10)
_cell_length_b 15.2806(10)
_cell_length_c 15.393(2)
_cell_measurement_reflns_used 3774
_cell_measurement_temperature 294(2)
_cell_measurement_theta_max 25.86
_cell_measurement_theta_min 2.65
_cell_volume 3112.7(5)
_computing_cell_refinement 'Bruker SMART'
_computing_data_collection 'Bruker SMART'
_computing_data_reduction 'Bruker SAINT'
_computing_molecular_graphics 'Bruker SHELXTL'
_computing_publication_material 'Bruker SHELXTL'
_computing_structure_refinement 'SHELXL-97 (Sheldrick, 1997)'
_computing_structure_solution 'SHELXS-97 (Sheldrick, 1990)'
_diffrn_ambient_temperature 294(2)
_diffrn_measured_fraction_theta_full 0.993
_diffrn_measured_fraction_theta_max 0.993
_diffrn_measurement_device_type 'CCD area detector'
_diffrn_measurement_method 'phi and omega scans'
_diffrn_radiation_monochromator graphite
_diffrn_radiation_source 'fine-focus sealed tube'
_diffrn_radiation_type MoK\a
_diffrn_radiation_wavelength 0.71073
_diffrn_reflns_av_R_equivalents 0.0669
_diffrn_reflns_av_sigmaI/netI 0.0260
_diffrn_reflns_limit_h_max 18
_diffrn_reflns_limit_h_min -19
_diffrn_reflns_limit_k_max 19
_diffrn_reflns_limit_k_min -7
_diffrn_reflns_limit_l_max 19
_diffrn_reflns_limit_l_min -19
_diffrn_reflns_number 15944
_diffrn_reflns_theta_full 26.34
_diffrn_reflns_theta_max 26.34
_diffrn_reflns_theta_min 3.76
_exptl_absorpt_coefficient_mu 2.870
_exptl_absorpt_correction_T_max 1.000000
_exptl_absorpt_correction_T_min 0.590888
_exptl_absorpt_correction_type multi-scan
_exptl_absorpt_process_details SADBAS
_exptl_crystal_colour red
_exptl_crystal_density_diffrn 1.820
_exptl_crystal_density_method 'not measured'
_exptl_crystal_description block
_exptl_crystal_F_000 1682
_exptl_crystal_size_max 0.26
_exptl_crystal_size_mid 0.10
_exptl_crystal_size_min 0.10
_refine_diff_density_max 0.861
_refine_diff_density_min -0.964
_refine_diff_density_rms 0.106
_refine_ls_extinction_method none
_refine_ls_goodness_of_fit_ref 1.096
_refine_ls_hydrogen_treatment constr
_refine_ls_matrix_type full
_refine_ls_number_parameters 76
_refine_ls_number_reflns 1103
_refine_ls_number_restraints 6
_refine_ls_restrained_S_all 1.094
_refine_ls_R_factor_all 0.0476
_refine_ls_R_factor_gt 0.0266
_refine_ls_shift/su_max 0.047
_refine_ls_shift/su_mean 0.001
_refine_ls_structure_factor_coef Fsqd
_refine_ls_weighting_details 'calc w=1/[\s^2^(Fo^2^)+(0.0326P)^2^+8.7497P] where P=(Fo^2^+2Fc^2^)/3'
_refine_ls_weighting_scheme calc
_refine_ls_wR_factor_gt 0.0678
_refine_ls_wR_factor_ref 0.0780
_reflns_number_gt 765
_reflns_number_total 1103
_reflns_threshold_expression >2sigma(I)
_cod_data_source_file C0DT00516A.TXT
_cod_data_source_block 13
_cod_depositor_comments
;
The following automatic conversions were performed:
'_symmetry_cell_setting' value 'Hexagonal' changed to 'hexagonal'
according to '/home/saulius/struct/CIF-dictionaries/cif_core.dic'
dictionary named 'cif_core.dic' version 2.4.1 from 2010-06-29.

Automatic conversion script
Id: cif_fix_enum 1555 2011-01-17 13:19:09Z saulius 
;
_cod_original_sg_symbol_H-M P6/mcc
_cod_database_code 7014338

loop_
_symmetry_equiv_pos_as_xyz
'x, y, z'
'-y, x-y, z'
'-x+y, -x, z'
'-x, -y, z'
'y, -x+y, z'
'x-y, x, z'
'y, x, -z+1/2'
'x-y, -y, -z+1/2'
'-x, -x+y, -z+1/2'
'-y, -x, -z+1/2'
'-x+y, y, -z+1/2'
'x, x-y, -z+1/2'
'-x, -y, -z'
'y, -x+y, -z'
'x-y, x, -z'
'x, y, -z'
'-y, x-y, -z'
'-x+y, -x, -z'
'-y, -x, z-1/2'
'-x+y, y, z-1/2'
'x, x-y, z-1/2'
'y, x, z-1/2'
'x-y, -y, z-1/2'
'-x, -x+y, z-1/2'

loop_
_atom_site_label
_atom_site_type_symbol
_atom_site_fract_x
_atom_site_fract_y
_atom_site_fract_z
_atom_site_U_iso_or_equiv
_atom_site_adp_type
_atom_site_occupancy
_atom_site_symmetry_multiplicity
_atom_site_calc_flag
_atom_site_refinement_flags
_atom_site_disorder_assembly
_atom_site_disorder_group
Eu1 Eu 0.3333 0.6667 0.2500 0.01582(16) Uani 1 6 d S . .
Co1 Co 0.5000 1.0000 0.0000 0.0162(2) Uani 1 4 d S . .
O1 O 0.3882(2) 0.8024(2) 0.14265(18) 0.0281(7) Uani 1 1 d . . .
O2 O 0.3867(3) 0.9400(2) 0.0928(2) 0.0350(8) Uani 1 1 d . . .
O3 O 0.5135(3) 0.8662(3) 0.0000 0.0279(10) Uani 1 2 d S . .
H3A H 0.4796 0.8310 -0.0430 0.033 Uiso 1 1 d R . .
N1 N 0.23832(16) 0.76168(16) 0.2500 0.0209(9) Uani 1 2 d S . .
C1 C 0.3539(3) 0.8635(3) 0.1385(3) 0.0241(9) Uani 1 1 d . . .
C2 C 0.2649(3) 0.8396(3) 0.1960(3) 0.0243(10) Uani 1 1 d . . .
C3 C 0.2147(4) 0.8929(4) 0.1934(3) 0.0350(12) Uani 1 1 d . . .
H3 H 0.2338 0.9461 0.1546 0.042 Uiso 1 1 calc R . .
C4 C 0.1348(2) 0.8652(2) 0.2500 0.0448(17) Uani 1 2 d S . .
H4 H 0.0996 0.9004 0.2500 0.054 Uiso 1 2 calc SR . .
O4 O 0.2672(9) 0.0537(12) 0.0000 0.183(6) Uani 1 2 d S . .
O5 O 0.0000 0.0000 0.2500 0.330(12) Uani 1 12 d SU . .

loop_
_atom_site_aniso_label
_atom_site_aniso_U_11
_atom_site_aniso_U_22
_atom_site_aniso_U_33
_atom_site_aniso_U_23
_atom_site_aniso_U_13
_atom_site_aniso_U_12
Eu1 0.01678(19) 0.01678(19) 0.0139(2) 0.000 0.000 0.00839(9)
Co1 0.0184(6) 0.0137(5) 0.0134(5) 0.000 0.000 0.0056(5)
O1 0.0338(19) 0.0272(15) 0.0265(15) 0.0093(13) 0.0116(14) 0.0176(15)
O2 0.042(2) 0.0286(19) 0.0371(18) 0.0176(16) 0.0184(17) 0.0201(16)
O3 0.032(3) 0.024(2) 0.025(2) 0.000 0.000 0.012(2)
N1 0.0212(17) 0.0212(17) 0.022(2) 0.001(2) 0.001(2) 0.0118(19)
C1 0.023(2) 0.024(2) 0.020(2) 0.0023(19) 0.0038(19) 0.0081(19)
C2 0.025(2) 0.020(2) 0.027(2) 0.0074(19) 0.006(2) 0.011(2)
C3 0.037(3) 0.031(3) 0.043(3) 0.016(2) 0.010(2) 0.022(2)
C4 0.040(3) 0.040(3) 0.069(5) 0.015(5) 0.015(5) 0.031(3)
O4 0.160(10) 0.346(18) 0.091(7) 0.000 0.000 0.163(12)
O5 0.325(12) 0.325(12) 0.341(16) 0.000 0.000 0.162(6)

loop_
_atom_type_symbol
_atom_type_description
_atom_type_scat_dispersion_real
_atom_type_scat_dispersion_imag
_atom_type_scat_source
C C 0.0033 0.0016 'International Tables Vol C Tables 4.2.6.8 and 6.1.1.4'
H H 0.0000 0.0000 'International Tables Vol C Tables 4.2.6.8 and 6.1.1.4'
N N 0.0061 0.0033 'International Tables Vol C Tables 4.2.6.8 and 6.1.1.4'
O O 0.0106 0.0060 'International Tables Vol C Tables 4.2.6.8 and 6.1.1.4'
Co Co 0.3494 0.9721 'International Tables Vol C Tables 4.2.6.8 and 6.1.1.4'
Eu Eu -0.1578 3.6682 'International Tables Vol C Tables 4.2.6.8 and 6.1.1.4'

loop_
_geom_angle_atom_site_label_1
_geom_angle_atom_site_label_2
_geom_angle_atom_site_label_3
_geom_angle
_geom_angle_site_symmetry_1
_geom_angle_site_symmetry_3
_geom_angle_publ_flag
O1 Eu1 O1 145.50(14) 2_665 11 ?
O1 Eu1 O1 79.44(10) 2_665 . ?
O1 Eu1 O1 85.64(14) 11 . ?
O1 Eu1 O1 85.64(14) 2_665 10_665 ?
O1 Eu1 O1 79.44(11) 11 10_665 ?
O1 Eu1 O1 128.19(14) . 10_665 ?
O1 Eu1 O1 79.44(10) 2_665 3_565 ?
O1 Eu1 O1 128.19(14) 11 3_565 ?
O1 Eu1 O1 79.44(10) . 3_565 ?
O1 Eu1 O1 145.50(14) 10_665 3_565 ?
O1 Eu1 O1 128.19(14) 2_665 12_565 ?
O1 Eu1 O1 79.44(10) 11 12_565 ?
O1 Eu1 O1 145.50(14) . 12_565 ?
O1 Eu1 O1 79.44(10) 10_665 12_565 ?
O1 Eu1 O1 85.64(14) 3_565 12_565 ?
O1 Eu1 N1 72.75(7) 2_665 . ?
O1 Eu1 N1 72.75(7) 11 . ?
O1 Eu1 N1 64.09(7) . . ?
O1 Eu1 N1 64.09(7) 10_665 . ?
O1 Eu1 N1 137.18(7) 3_565 . ?
O1 Eu1 N1 137.18(7) 12_565 . ?
O1 Eu1 N1 137.18(7) 2_665 3_565 ?
O1 Eu1 N1 64.09(7) 11 3_565 ?
O1 Eu1 N1 72.75(7) . 3_565 ?
O1 Eu1 N1 137.18(7) 10_665 3_565 ?
O1 Eu1 N1 64.09(7) 3_565 3_565 ?
O1 Eu1 N1 72.75(7) 12_565 3_565 ?
N1 Eu1 N1 120.0 . 3_565 ?
O1 Eu1 N1 64.09(7) 2_665 2_665 ?
O1 Eu1 N1 137.18(7) 11 2_665 ?
O1 Eu1 N1 137.18(7) . 2_665 ?
O1 Eu1 N1 72.75(7) 10_665 2_665 ?
O1 Eu1 N1 72.75(7) 3_565 2_665 ?
O1 Eu1 N1 64.09(7) 12_565 2_665 ?
N1 Eu1 N1 120.0 . 2_665 ?
N1 Eu1 N1 120.0 3_565 2_665 ?
O2 Co1 O2 180.0 16 4_675 ?
O2 Co1 O2 87.2(2) 16 . ?
O2 Co1 O2 92.8(2) 4_675 . ?
O2 Co1 O2 92.8(2) 16 13_675 ?
O2 Co1 O2 87.2(2) 4_675 13_675 ?
O2 Co1 O2 180.0(2) . 13_675 ?
O2 Co1 O3 87.99(12) 16 13_675 ?
O2 Co1 O3 92.01(12) 4_675 13_675 ?
O2 Co1 O3 87.99(12) . 13_675 ?
O2 Co1 O3 92.01(12) 13_675 13_675 ?
O2 Co1 O3 92.01(12) 16 . ?
O2 Co1 O3 87.99(12) 4_675 . ?
O2 Co1 O3 92.01(12) . . ?
O2 Co1 O3 87.99(12) 13_675 . ?
O3 Co1 O3 180.000(1) 13_675 . ?
C1 O1 Eu1 124.0(3) . . ?
C1 O2 Co1 131.8(3) . . ?
Co1 O3 H3A 106.5 . . ?
C2 N1 C2 119.0(5) 10_665 . ?
C2 N1 Eu1 120.5(2) 10_665 . ?
C2 N1 Eu1 120.5(2) . . ?
O2 C1 O1 126.7(4) . . ?
O2 C1 C2 117.0(4) . . ?
O1 C1 C2 116.3(4) . . ?
N1 C2 C3 122.4(4) . . ?
N1 C2 C1 114.6(4) . . ?
C3 C2 C1 123.0(4) . . ?
C2 C3 C4 118.1(4) . . ?
C2 C3 H3 120.9 . . ?
C4 C3 H3 120.9 . . ?
C3 C4 C3 120.0(6) 10_665 . ?
C3 C4 H4 120.0 10_665 . ?
C3 C4 H4 120.0 . . ?

loop_
_geom_bond_atom_site_label_1
_geom_bond_atom_site_label_2
_geom_bond_distance
_geom_bond_site_symmetry_2
_geom_bond_publ_flag
Eu1 O1 2.449(3) 2_665 ?
Eu1 O1 2.449(3) 11 ?
Eu1 O1 2.449(3) . ?
Eu1 O1 2.449(3) 10_665 ?
Eu1 O1 2.449(3) 3_565 ?
Eu1 O1 2.449(3) 12_565 ?
Eu1 N1 2.515(4) . ?
Eu1 N1 2.515(4) 3_565 ?
Eu1 N1 2.515(4) 2_665 ?
Co1 O2 2.071(3) 16 ?
Co1 O2 2.071(3) 4_675 ?
Co1 O2 2.071(3) . ?
Co1 O2 2.071(3) 13_675 ?
Co1 O3 2.155(4) 13_675 ?
Co1 O3 2.155(4) . ?
O1 C1 1.281(5) . ?
O2 C1 1.235(5) . ?
O3 H3A 0.8470 . ?
N1 C2 1.338(5) 10_665 ?
N1 C2 1.338(5) . ?
C1 C2 1.506(6) . ?
C2 C3 1.370(6) . ?
C3 C4 1.383(6) . ?
C3 H3 0.9300 . ?
C4 C3 1.383(6) 10_665 ?
C4 H4 0.9300 . ?

loop_
_geom_torsion_atom_site_label_1
_geom_torsion_atom_site_label_2
_geom_torsion_atom_site_label_3
_geom_torsion_atom_site_label_4
_geom_torsion
_geom_torsion_site_symmetry_1
_geom_torsion_site_symmetry_2
_geom_torsion_site_symmetry_3
_geom_torsion_site_symmetry_4
_geom_torsion_publ_flag
O1 Eu1 O1 C1 81.9(4) 2_665 . . . ?
O1 Eu1 O1 C1 -66.9(3) 11 . . . ?
O1 Eu1 O1 C1 6.0(3) 10_665 . . . ?
O1 Eu1 O1 C1 162.9(3) 3_565 . . . ?
O1 Eu1 O1 C1 -131.1(3) 12_565 . . . ?
N1 Eu1 O1 C1 6.0(3) . . . . ?
N1 Eu1 O1 C1 -131.1(3) 3_565 . . . ?
N1 Eu1 O1 C1 113.1(3) 2_665 . . . ?
O2 Co1 O2 C1 101.8(4) 16 . . . ?
O2 Co1 O2 C1 -78.2(4) 4_675 . . . ?
O2 Co1 O2 C1 -36.1(5) 13_675 . . . ?
O3 Co1 O2 C1 -170.1(4) 13_675 . . . ?
O3 Co1 O2 C1 9.9(4) . . . . ?
O1 Eu1 N1 C2 91.1(2) 2_665 . . 10_665 ?
O1 Eu1 N1 C2 -88.9(2) 11 . . 10_665 ?
O1 Eu1 N1 C2 177.5(2) . . . 10_665 ?
O1 Eu1 N1 C2 -2.5(2) 10_665 . . 10_665 ?
O1 Eu1 N1 C2 143.0(2) 3_565 . . 10_665 ?
O1 Eu1 N1 C2 -37.0(2) 12_565 . . 10_665 ?
N1 Eu1 N1 C2 -133.8(2) 3_565 . . 10_665 ?
N1 Eu1 N1 C2 46.2(2) 2_665 . . 10_665 ?
O1 Eu1 N1 C2 -88.9(2) 2_665 . . . ?
O1 Eu1 N1 C2 91.1(2) 11 . . . ?
O1 Eu1 N1 C2 -2.5(2) . . . . ?
O1 Eu1 N1 C2 177.5(2) 10_665 . . . ?
O1 Eu1 N1 C2 -37.0(2) 3_565 . . . ?
O1 Eu1 N1 C2 143.0(2) 12_565 . . . ?
N1 Eu1 N1 C2 46.2(2) 3_565 . . . ?
N1 Eu1 N1 C2 -133.8(2) 2_665 . . . ?
Co1 O2 C1 O1 4.3(7) . . . . ?
Co1 O2 C1 C2 -176.3(3) . . . . ?
Eu1 O1 C1 O2 171.0(3) . . . . ?
Eu1 O1 C1 C2 -8.5(5) . . . . ?
C2 N1 C2 C3 -0.5(4) 10_665 . . . ?
Eu1 N1 C2 C3 179.5(4) . . . . ?
C2 N1 C2 C1 179.6(4) 10_665 . . . ?
Eu1 N1 C2 C1 -0.4(4) . . . . ?
O2 C1 C2 N1 -174.0(4) . . . . ?
O1 C1 C2 N1 5.5(6) . . . . ?
O2 C1 C2 C3 6.1(7) . . . . ?
O1 C1 C2 C3 -174.3(4) . . . . ?
N1 C2 C3 C4 1.1(7) . . . . ?
C1 C2 C3 C4 -179.1(4) . . . . ?
C2 C3 C4 C3 -0.5(3) . . . 10_665 ?
